data_2013430
loop_
_publ_author_name
'Koutsantonis, George A.'
'Morien, Travis S.'
'Skelton, Brian W.'
'White, Allan H.'

_publ_section_title
;
 <i>cis</i>-Bis(acetonitrile)tetrachlorotin(IV) acetonitrile solvate,
 <i>cis</i>-tetrachlorobis(propiononitrile)tin(IV) propiononitrile
 solvate, <i>cis</i>-tetrachlorobis(isobutyronitrile)tin(IV),
 <i>cis</i>-tetrachlorobis(cyclohexanecarbonitrile)tin(IV) and
 <i>cis</i>-tetrachlorobis(<i>o</i>-toluonitrile)tin(IV), all
 determined at <i>ca</i> 150K
;
_journal_issue 9
_journal_name_full 'Acta Crystallographica Section C'
_journal_page_first m361
_journal_page_last m365
_journal_paper_doi 10.1107/S0108270103012642
_journal_volume 59
_journal_year 2003
_chemical_formula_iupac '[Sn Cl4 (C2 H3 N)2], C2 H3 N'
_chemical_formula_moiety 'C4 H6 Cl4 N2 Sn, C2 H3 N'
_chemical_formula_sum 'C6 H9 Cl4 N3 Sn'
_chemical_formula_weight 383.68
_space_group_IT_number 62
_symmetry_cell_setting orthorhombic
_symmetry_space_group_name_Hall '-P 2ac 2n'
_symmetry_space_group_name_H-M 'P n m a'
_atom_sites_solution_hydrogens difmap
_atom_sites_solution_primary direct
_atom_sites_solution_secondary difmap
_cell_angle_alpha 90.00000
_cell_angle_beta 90.00000
_cell_angle_gamma 90.00000
_cell_formula_units_Z 4
_cell_length_a 10.480(2)
_cell_length_b 13.783(2)
_cell_length_c 9.758(2)
_cell_measurement_reflns_used 8148
_cell_measurement_temperature 150(2)
_cell_measurement_theta_max 26
_cell_measurement_theta_min 2.6
_cell_volume 1409.5(4)
_computing_cell_refinement 'SAINT (Siemens, 1995)'
_computing_data_collection 'SMART (Siemens, 1995)'
_computing_data_reduction
;
Xtal3.5 (Hall et al., 1995)
;
_computing_molecular_graphics Xtal3.5
_computing_publication_material 'BONDLA and CIFIO in Xtal3.5'
_computing_structure_refinement 'CRYLSQ n Xtal3.5'
_computing_structure_solution Xtal3.5
_diffrn_ambient_temperature 150(2)
_diffrn_measured_fraction_theta_full 1.0
_diffrn_measured_fraction_theta_max .99
_diffrn_measurement_device_type
;
Bruker SMART CCD diffractometer
;
_diffrn_measurement_method '\w scans'
_diffrn_radiation_monochromator graphite
_diffrn_radiation_source 'sealed tube'
_diffrn_radiation_type 'Mo K\a'
_diffrn_radiation_wavelength .71073
_diffrn_reflns_av_R_equivalents 0.025
_diffrn_reflns_av_sigmaI/netI .013
_diffrn_reflns_limit_h_max 13
_diffrn_reflns_limit_h_min -13
_diffrn_reflns_limit_k_max 18
_diffrn_reflns_limit_k_min -18
_diffrn_reflns_limit_l_max 13
_diffrn_reflns_limit_l_min -13
_diffrn_reflns_number 13399
_diffrn_reflns_theta_full 28.4
_diffrn_reflns_theta_max 28.4
_diffrn_reflns_theta_min 2.56
_diffrn_standards_decay_% 0
_exptl_absorpt_coefficient_mu 2.541
_exptl_absorpt_correction_T_max 0.80
_exptl_absorpt_correction_T_min 0.64
_exptl_absorpt_correction_type multi-scan
_exptl_absorpt_process_details
;
 SADABS; Sheldrick, 1996
;
_exptl_crystal_colour colourless
_exptl_crystal_density_diffrn 1.808
_exptl_crystal_description prism
_exptl_crystal_F_000 736
_exptl_crystal_size_max .24
_exptl_crystal_size_mid .2
_exptl_crystal_size_min .15
_refine_diff_density_max .57
_refine_diff_density_min -.535
_refine_ls_extinction_coef 107E1(5)
_refine_ls_extinction_expression 'equation (22) of Larson (1970)'
_refine_ls_extinction_method Zachariasen
_refine_ls_goodness_of_fit_all 1.183
_refine_ls_goodness_of_fit_ref 1.161
_refine_ls_hydrogen_treatment noref
_refine_ls_matrix_type full
_refine_ls_number_constraints 0
_refine_ls_number_parameters 80
_refine_ls_number_reflns 1726
_refine_ls_number_restraints 0
_refine_ls_R_factor_all .021
_refine_ls_R_factor_gt .019
_refine_ls_shift/su_max .024
_refine_ls_shift/su_mean .005
_refine_ls_structure_factor_coef F
_refine_ls_weighting_details
;
w = [1/\s^2^(F) + 0.0002F^2^]
;
_refine_ls_weighting_scheme calc
_refine_ls_wR_factor_all .023
_refine_ls_wR_factor_ref .022
_reflns_number_gt 1726
_reflns_number_total 1841
_reflns_threshold_expression 'I    >  2.00 \s(I)'
_cod_data_source_file fg1697.cif
_cod_data_source_block I
_cod_original_sg_symbol_Hall -p_2ac_2n
_cod_original_formula_sum 'C6 H9 Cl4 N3 Sn1'
_cod_database_code 2013430
_cod_database_fobs_code 2013430

loop_
_symmetry_equiv_pos_as_xyz
+x,+y,+z
1/2-x,-y,1/2+z
1/2+x,1/2-y,1/2-z
-x,1/2+y,-z
-x,-y,-z
1/2+x,+y,1/2-z
1/2-x,1/2+y,1/2+z
+x,1/2-y,+z

loop_
_atom_site_label
_atom_site_fract_x
_atom_site_fract_y
_atom_site_fract_z
_atom_site_U_iso_or_equiv
_atom_site_adp_type
_atom_site_calc_flag
_atom_site_calc_attached_atom
_atom_site_occupancy
_atom_site_disorder_assembly
_atom_site_disorder_group
Sn .44736(2) .25000 .49194(2) .01575(11) Uani ? ? 1.00000 ? ?
Cl1 .26305(8) .25000 .62943(10) .0288(4) Uani ? ? 1.00000 ? ?
Cl2 .59261(9) .25000 .30658(9) .0279(4) Uani ? ? 1.00000 ? ?
Cl3 .54915(6) .37967(4) .60668(6) .0272(3) Uani ? ? 1.00000 ? ?
N11 .3411(2) .14065(14) .3627(2) .0244(10) Uani ? ? 1.00000 ? ?
C11 .2897(3) .08439(18) .2987(3) .0283(12) Uani ? ? 1.00000 ? ?
C12 .2215(4) .0133(2) .2165(4) .055(2) Uani ? ? 1.00000 ? ?
N21 .4795(10) .0570(8) .0023(10) .093(7) Uani ? ? .50000 ? ?
C21 .4548(9) .1367(11) -.0103(9) .076(6) Uani ? ? .50000 ? ?
C22 .4239(6) .25000 -.0291(6) .094(5) Uani ? ? 1.00000 ? ?
H12a .22282 .03204 .12254 .08000 Uiso ? ? 1.00000 ? ?
H12b .13511 .00866 .24628 .08000 Uiso ? ? 1.00000 ? ?
H12c .26098 -.04859 .22517 .08000 Uiso ? ? 1.00000 ? ?
H22a .39622 .27785 .05567 .04200 Uiso ? ? .50000 ? ?
H22b .49520 .28426 -.06219 .04200 Uiso ? ? .50000 ? ?
H22c .35707 .25758 -.09452 .04200 Uiso ? ? .50000 ? ?

loop_
_atom_site_aniso_label
_atom_site_aniso_U_11
_atom_site_aniso_U_22
_atom_site_aniso_U_33
_atom_site_aniso_U_12
_atom_site_aniso_U_13
_atom_site_aniso_U_23
Sn .01542(11) .01333(10) .01850(11) .00000 -.00125(8) .00000
Cl1 .0239(4) .0277(4) .0347(5) .00000 .0093(4) .00000
Cl2 .0297(4) .0253(4) .0287(4) .00000 .0099(3) .00000
Cl3 .0284(3) .0221(3) .0310(3) -.0043(2) -.0055(2) -.0066(2)
N11 .0260(10) .0189(9) .0283(10) .0008(8) -.0054(9) -.0004(8)
C11 .0313(13) .0192(11) .0343(13) .0027(10) -.0115(11) .0007(10)
C12 .070(2) .0242(14) .070(2) .0011(15) -.047(2) -.0071(14)
N21 .098(7) .124(8) .058(5) -.022(7) .006(5) .006(7)
C21 .048(4) .145(10) .036(4) -.009(6) .002(4) .000(6)
C22 .045(3) .199(10) .038(3) .00000 -.001(3) .00000

loop_
_atom_type_symbol
_atom_type_scat_dispersion_real
_atom_type_scat_dispersion_imag
_atom_type_scat_source
C .002 .002 'Int Tables Vol IV Tables 2.2B and 2.3.1'
H 0 0 'Int Tables Vol IV Tables 2.2B and 2.3.1'
Cl .132 .159 'Int Tables Vol IV Tables 2.2B and 2.3.1'
N .004 .003 'Int Tables Vol IV Tables 2.2B and 2.3.1'
Sn -.873 1.424 'Int Tables Vol IV Tables 2.2B and 2.3.1'

loop_
_geom_angle_atom_site_label_1
_geom_angle_atom_site_label_2
_geom_angle_atom_site_label_3
_geom_angle_site_symmetry_1
_geom_angle_site_symmetry_3
_geom_angle
_geom_angle_publ_flag
Cl1 Sn Cl2 . . 164.87(3) yes
Cl1 Sn Cl3 . . 95.77(2) yes
Cl1 Sn N11 . . 85.03(6) yes
Cl1 Sn Cl3 . 8 95.77(2) ?
Cl1 Sn N11 . 8 85.03(6) ?
Cl2 Sn Cl3 . . 94.12(2) yes
Cl2 Sn N11 . . 83.71(6) yes
Cl2 Sn Cl3 . 8 94.12(2) ?
Cl2 Sn N11 . 8 83.71(6) ?
Cl3 Sn N11 . . 172.56(5) yes
Cl3 Sn Cl3 . 8 98.26(2) ?
Cl3 Sn N11 . 8 89.00(5) ?
N11 Sn Cl3 . 8 89.00(5) ?
N11 Sn N11 . 8 83.70(7) ?
Cl3 Sn N11 8 8 172.56(5) ?
Sn N11 C11 . . 178.5(2) yes
N11 C11 C12 . . 178.9(3) yes
C11 C12 H12a . . 110.0 ?
C11 C12 H12b . . 110.2 ?
C11 C12 H12c . . 110.0 ?
H12a C12 H12b . . 108.9 ?
H12a C12 H12c . . 108.8 ?
H12b C12 H12c . . 109.0 ?
N21 C21 C22 . . 178.5(10) yes
C21 C22 H22a . . 110.6 ?
C21 C22 H22b . . 111.5 ?
C21 C22 H22c . . 109.4 ?
H22a C22 H22b . . 109.6 ?
H22a C22 H22c . . 108.2 ?
H22b C22 H22c . . 107.4 ?
C21 C22 H22a 8 8 110.6 ?
C21 C22 H22b 8 8 111.5 ?
C21 C22 H22c 8 8 109.4 ?
H22a C22 H22b 8 8 109.6 ?
H22a C22 H22c 8 8 108.2 ?
H22b C22 H22c 8 8 107.4 ?

loop_
_geom_bond_atom_site_label_1
_geom_bond_atom_site_label_2
_geom_bond_site_symmetry_1
_geom_bond_site_symmetry_2
_geom_bond_distance
_geom_bond_publ_flag
Sn Cl1 . . 2.3518(10) yes
Sn Cl2 . . 2.3641(10) yes
Sn Cl3 . . 2.3635(7) yes
Sn N11 . . 2.259(2) yes
Sn Cl3 . 8 2.3635(7) ?
Sn N11 . 8 2.259(2) ?
N11 C11 . . 1.132(3) yes
C11 C12 . . 1.453(4) yes
C12 H12a . . .953 ?
C12 H12b . . .953 ?
C12 H12c . . .952 ?
N21 C21 . . 1.137(18) yes
C21 C22 . . 1.605(15) yes
C22 H22a . . .957 ?
C22 H22b . . .941 ?
C22 H22c . . .953 ?
C22 H22a . 8 .957 ?
C22 H22b . 8 .941 ?
C22 H22c . 8 .953 ?
